data_2021152
loop_
_publ_author_name
'Karthikeyan, Ammasai'
'Zeller, Matthias'
'Thomas Muthiah, Packianathan'

_publ_section_title
;
 Supramolecular architectures in metal(II) (Cd/Zn) halide/nitrate
 complexes of cytosine/5-fluorocytosine
;
_journal_coeditor_code QS3072
_journal_issue 7
_journal_name_full 'Acta Crystallographica Section C'
_journal_page_first
;
;
_journal_paper_doi 10.1107/S2053229618007672
_journal_volume 74
_journal_year 2018
_chemical_formula_iupac '[Zn Br2 (C4 H5 F N3 O) (H2 O)], C4 H5 F N3 O'
_chemical_formula_moiety 'C4 H6 Br2 F N3 O2 Zn, C4 H4 F N3 O'
_chemical_formula_sum 'C8 H10 Br2 F2 N6 O3 Zn'
_chemical_formula_weight 501.41
_chemical_name_common
;
(6-Amino-5-fluorocytosine)aquadibromidozinc(II)--4-amino-5-fluorocytosine (1/1)
;
_chemical_name_systematic
'(6-Amino-5-fluoro-1,2-dihydropyrimidin-2-one-\k<i>N</i>^3^)aquadibromidozinc(II)--4-amino-5-fluorocytosine (1/1)'
_space_group_crystal_system triclinic
_space_group_IT_number 2
_space_group_name_Hall '-P 1'
_space_group_name_H-M_alt 'P -1'
_symmetry_space_group_name_Hall '-P 1'
_symmetry_space_group_name_H-M 'P -1'
_atom_sites_solution_hydrogens mixed
_atom_sites_solution_primary direct
_atom_sites_solution_secondary difmap
_audit_creation_method SHELXL-2018/1
_cell_angle_alpha 89.6438(13)
_cell_angle_beta 68.0189(12)
_cell_angle_gamma 67.7878(12)
_cell_formula_units_Z 2
_cell_length_a 8.0586(4)
_cell_length_b 10.1383(4)
_cell_length_c 10.1842(4)
_cell_measurement_reflns_used 9809
_cell_measurement_temperature 100(2)
_cell_measurement_theta_max 66.4020
_cell_measurement_theta_min 4.7417
_cell_volume 705.39(5)
_computing_cell_refinement
;
SAINT (Bruker, 2014)
;
_computing_data_collection
;
APEX2 (Bruker, 2014)
;
_computing_data_reduction
;
SAINT (Bruker, 2014)
;
_computing_molecular_graphics
;
<i>ORTEP-3</i> (Farrugia, 2012),
PLATON (Spek, 2009) and Mercury (Macrae <i>et al.</i>, 2008)
;
_computing_publication_material
;
PLATON (Spek, 2009) and publCIF (Westrip, 2010)
;
_computing_structure_refinement
;
SHELXL2018 (Sheldrick, 2015) and
shelXle (H\"ubschle <i>et al.</i>,  2011)
;
_computing_structure_solution
;
SHELXS97 (Sheldrick, 2008)
;
_diffrn_ambient_temperature 100(2)
_diffrn_measured_fraction_theta_full 0.968
_diffrn_measured_fraction_theta_max 0.968
_diffrn_measurement_device_type 'Bruker Prospector CCD'
_diffrn_measurement_method 'omega and phi scans'
_diffrn_radiation_monochromator 'laterally graded multilayer (Goebel) mirror'
_diffrn_radiation_type CuK\a
_diffrn_radiation_wavelength 1.54178
_diffrn_reflns_av_R_equivalents 0.0321
_diffrn_reflns_limit_h_max 9
_diffrn_reflns_limit_h_min -9
_diffrn_reflns_limit_k_max 11
_diffrn_reflns_limit_k_min -11
_diffrn_reflns_limit_l_max 11
_diffrn_reflns_limit_l_min -12
_diffrn_reflns_number 18184
_diffrn_reflns_theta_full 67.130
_diffrn_reflns_theta_max 67.130
_diffrn_reflns_theta_min 4.742
_exptl_absorpt_coefficient_mu 9.516
_exptl_absorpt_correction_T_max 0.7529
_exptl_absorpt_correction_T_min 0.5422
_exptl_absorpt_correction_type multi-scan
_exptl_absorpt_process_details
;
(APEX2; Bruker, 2014)
;
_exptl_crystal_colour colourless
_exptl_crystal_density_diffrn 2.361
_exptl_crystal_description block
_exptl_crystal_F_000 484
_exptl_crystal_size_max 0.180
_exptl_crystal_size_mid 0.160
_exptl_crystal_size_min 0.130
_refine_diff_density_max 0.659
_refine_diff_density_min -0.444
_refine_ls_extinction_method none
_refine_ls_goodness_of_fit_ref 1.187
_refine_ls_hydrogen_treatment mixed
_refine_ls_matrix_type full
_refine_ls_number_parameters 205
_refine_ls_number_reflns 2450
_refine_ls_number_restraints 2
_refine_ls_restrained_S_all 1.187
_refine_ls_R_factor_all 0.0199
_refine_ls_R_factor_gt 0.0198
_refine_ls_shift/su_max 0.001
_refine_ls_shift/su_mean 0.000
_refine_ls_structure_factor_coef Fsqd
_refine_ls_weighting_details 'w=1/[\s^2^(Fo^2^)+(0.0096P)^2^+1.6570P] where P=(Fo^2^+2Fc^2^)/3'
_refine_ls_weighting_scheme calc
_refine_ls_wR_factor_gt 0.0491
_refine_ls_wR_factor_ref 0.0492
_reflns_number_gt 2443
_reflns_number_total 2450
_reflns_threshold_expression 'I > 2\s(I)'
_cod_data_source_file qs3072sup1.cif
_cod_data_source_block III
_cod_database_code 2021152
_shelx_space_group_comment
;
The symmetry employed for this shelxl refinement is uniquely defined
by the following loop, which should always be used as a source of
symmetry information in preference to the above space-group names.
They are only intended as comments.
;
_shelx_estimated_absorpt_t_min 0.279
_shelx_estimated_absorpt_t_max 0.371

loop_
_space_group_symop_operation_xyz
'x, y, z'
'-x, -y, -z'

loop_
_atom_site_type_symbol
_atom_site_label
_atom_site_fract_x
_atom_site_fract_y
_atom_site_fract_z
_atom_site_U_iso_or_equiv
_atom_site_adp_type
_atom_site_calc_flag
_atom_site_occupancy
Zn Zn1 0.44074(5) 0.99988(4) 0.75900(4) 0.00989(9) Uani d 1
Br Br1 0.31345(4) 0.88345(3) 0.64335(3) 0.01187(8) Uani d 1
O O1 0.3172(3) 0.9713(2) 0.9638(2) 0.0150(4) Uani d 1
H H1O1 0.390(4) 0.927(3) 1.004(3) 0.023 Uiso d 1
H H2O1 0.238(4) 0.935(4) 0.976(4) 0.023 Uiso d 1
Br Br2 0.78739(4) 0.88203(3) 0.67107(3) 0.01302(8) Uani d 1
N N1A 0.3359(3) 1.2137(2) 0.7649(2) 0.0095(4) Uani d 1
C C2A 0.3427(4) 1.2922(3) 0.8689(3) 0.0091(5) Uani d 1
N N3A 0.2510(3) 1.4411(2) 0.8868(2) 0.0099(4) Uani d 1
H H3A 0.254614 1.491478 0.955025 0.012 Uiso calc 1
C C4A 0.1559(4) 1.5148(3) 0.8066(3) 0.0114(5) Uani d 1
C C5A 0.1578(4) 1.4282(3) 0.6974(3) 0.0124(5) Uani d 1
C C6A 0.2454(4) 1.2833(3) 0.6799(3) 0.0109(5) Uani d 1
H H6A 0.244129 1.227833 0.605816 0.013 Uiso calc 1
N N4A 0.0687(3) 1.6551(2) 0.8326(3) 0.0160(5) Uani d 1
H H4AA 0.070883 1.703404 0.902989 0.019 Uiso calc 1
H H4AB 0.007487 1.701608 0.779774 0.019 Uiso calc 1
O O2A 0.4264(3) 1.23670(19) 0.94824(19) 0.0115(4) Uani d 1
F F1A 0.0643(2) 1.49613(17) 0.61490(17) 0.0167(3) Uani d 1
N N1B -0.1380(3) 1.1809(2) 0.7445(2) 0.0118(4) Uani d 1
H H1B -0.070081 1.087047 0.730207 0.014 Uiso calc 1
C C2B -0.1648(4) 1.2621(3) 0.8641(3) 0.0098(5) Uani d 1
N N3B -0.2546(3) 1.4081(2) 0.8802(2) 0.0102(4) Uani d 1
C C4B -0.3252(4) 1.4703(3) 0.7849(3) 0.0106(5) Uani d 1
C C5B -0.3060(4) 1.3828(3) 0.6661(3) 0.0112(5) Uani d 1
C C6B -0.2119(4) 1.2394(3) 0.6472(3) 0.0117(5) Uani d 1
H H6B -0.196986 1.179962 0.568293 0.014 Uiso calc 1
N N4B -0.4157(3) 1.6124(2) 0.8034(2) 0.0141(5) Uani d 1
H H4BA -0.429178 1.665471 0.877779 0.017 Uiso calc 1
H H4BB -0.462422 1.653952 0.741252 0.017 Uiso calc 1
O O2B -0.1057(3) 1.19945(19) 0.9541(2) 0.0130(4) Uani d 1
F F1B -0.3885(2) 1.45036(17) 0.57725(17) 0.0166(3) Uani d 1

loop_
_atom_site_aniso_label
_atom_site_aniso_U_11
_atom_site_aniso_U_22
_atom_site_aniso_U_33
_atom_site_aniso_U_12
_atom_site_aniso_U_13
_atom_site_aniso_U_23
Zn1 0.01118(18) 0.00910(18) 0.01210(18) -0.00530(14) -0.00632(14) 0.00354(13)
Br1 0.01221(14) 0.01155(14) 0.01430(15) -0.00509(11) -0.00757(11) 0.00104(10)
O1 0.0211(10) 0.0178(10) 0.0135(10) -0.0129(8) -0.0094(8) 0.0076(8)
Br2 0.01005(14) 0.01136(14) 0.01919(15) -0.00465(11) -0.00721(11) 0.00576(11)
N1A 0.0095(10) 0.0103(11) 0.0096(10) -0.0051(9) -0.0034(9) 0.0029(8)
C2A 0.0049(11) 0.0090(12) 0.0111(12) -0.0038(10) 0.0003(10) 0.0032(10)
N3A 0.0100(11) 0.0093(11) 0.0111(11) -0.0047(9) -0.0043(9) 0.0029(8)
C4A 0.0063(12) 0.0119(13) 0.0136(13) -0.0040(10) -0.0010(10) 0.0063(10)
C5A 0.0100(12) 0.0190(14) 0.0113(13) -0.0072(11) -0.0062(10) 0.0085(11)
C6A 0.0084(12) 0.0180(14) 0.0097(12) -0.0099(11) -0.0026(10) 0.0043(10)
N4A 0.0194(12) 0.0129(12) 0.0190(12) -0.0067(10) -0.0111(10) 0.0045(9)
O2A 0.0118(9) 0.0100(9) 0.0133(9) -0.0038(7) -0.0065(8) 0.0041(7)
F1A 0.0176(8) 0.0191(8) 0.0190(8) -0.0072(7) -0.0132(7) 0.0104(7)
N1B 0.0125(11) 0.0078(11) 0.0128(11) -0.0034(9) -0.0034(9) 0.0001(8)
C2B 0.0063(12) 0.0097(13) 0.0119(13) -0.0049(10) -0.0003(10) 0.0020(10)
N3B 0.0097(10) 0.0100(11) 0.0114(11) -0.0061(9) -0.0026(9) 0.0037(8)
C4B 0.0078(12) 0.0127(13) 0.0122(13) -0.0075(10) -0.0016(10) 0.0037(10)
C5B 0.0101(12) 0.0154(14) 0.0101(12) -0.0070(11) -0.0041(10) 0.0050(10)
C6B 0.0117(13) 0.0145(14) 0.0091(12) -0.0080(11) -0.0017(10) -0.0003(10)
N4B 0.0174(12) 0.0097(11) 0.0143(11) -0.0037(9) -0.0074(10) 0.0041(9)
O2B 0.0159(9) 0.0092(9) 0.0149(9) -0.0049(8) -0.0075(8) 0.0033(7)
F1B 0.0195(8) 0.0183(8) 0.0164(8) -0.0080(7) -0.0114(7) 0.0075(6)

loop_
_atom_type_symbol
_atom_type_description
_atom_type_scat_dispersion_real
_atom_type_scat_dispersion_imag
_atom_type_scat_source
C C 0.0181 0.0091 'International Tables Vol C Tables 4.2.6.8 and 6.1.1.4'
H H 0.0000 0.0000 'International Tables Vol C Tables 4.2.6.8 and 6.1.1.4'
N N 0.0311 0.0180 'International Tables Vol C Tables 4.2.6.8 and 6.1.1.4'
O O 0.0492 0.0322 'International Tables Vol C Tables 4.2.6.8 and 6.1.1.4'
F F 0.0727 0.0534 'International Tables Vol C Tables 4.2.6.8 and 6.1.1.4'
Zn Zn -1.5491 0.6778 'International Tables Vol C Tables 4.2.6.8 and 6.1.1.4'
Br Br -0.6763 1.2805 'International Tables Vol C Tables 4.2.6.8 and 6.1.1.4'

loop_
_geom_angle_atom_site_label_1
_geom_angle_atom_site_label_2
_geom_angle_atom_site_label_3
_geom_angle
N1A Zn1 O1 104.91(8)
N1A Zn1 Br2 114.89(6)
O1 Zn1 Br2 110.20(6)
N1A Zn1 Br1 113.44(6)
O1 Zn1 Br1 100.93(6)
Br2 Zn1 Br1 111.302(16)
Zn1 O1 H1O1 119(2)
Zn1 O1 H2O1 113(2)
H1O1 O1 H2O1 107(3)
C2A N1A C6A 119.3(2)
C2A N1A Zn1 116.57(17)
C6A N1A Zn1 123.87(18)
O2A C2A N1A 123.1(2)
O2A C2A N3A 118.8(2)
N1A C2A N3A 118.1(2)
C4A N3A C2A 124.5(2)
C4A N3A H3A 117.7
C2A N3A H3A 117.7
N4A C4A N3A 120.9(2)
N4A C4A C5A 124.0(2)
N3A C4A C5A 115.1(2)
C6A C5A F1A 121.7(2)
C6A C5A C4A 120.7(2)
F1A C5A C4A 117.5(2)
C5A C6A N1A 122.2(2)
C5A C6A H6A 118.9
N1A C6A H6A 118.9
C4A N4A H4AA 120.0
C4A N4A H4AB 120.0
H4AA N4A H4AB 120.0
C6B N1B C2B 122.9(2)
C6B N1B H1B 118.6
C2B N1B H1B 118.6
O2B C2B N3B 122.2(2)
O2B C2B N1B 119.1(2)
N3B C2B N1B 118.8(2)
C4B N3B C2B 120.1(2)
N4B C4B N3B 119.5(2)
N4B C4B C5B 120.5(2)
N3B C4B C5B 120.0(2)
C6B C5B F1B 122.3(2)
C6B C5B C4B 120.0(2)
F1B C5B C4B 117.6(2)
C5B C6B N1B 118.0(2)
C5B C6B H6B 121.0
N1B C6B H6B 121.0
C4B N4B H4BA 120.0
C4B N4B H4BB 120.0
H4BA N4B H4BB 120.0

loop_
_geom_bond_atom_site_label_1
_geom_bond_atom_site_label_2
_geom_bond_distance
Zn1 N1A 1.999(2)
Zn1 O1 2.0200(19)
Zn1 Br2 2.3770(4)
Zn1 Br1 2.3811(4)
O1 H1O1 0.828(18)
O1 H2O1 0.820(18)
N1A C2A 1.358(3)
N1A C6A 1.361(3)
C2A O2A 1.242(3)
C2A N3A 1.385(3)
N3A C4A 1.357(3)
N3A H3A 0.8800
C4A N4A 1.302(4)
C4A C5A 1.413(4)
C5A C6A 1.347(4)
C5A F1A 1.350(3)
C6A H6A 0.9500
N4A H4AA 0.8800
N4A H4AB 0.8800
N1B C6B 1.362(4)
N1B C2B 1.373(3)
N1B H1B 0.8800
C2B O2B 1.250(3)
C2B N3B 1.359(3)
N3B C4B 1.341(3)
C4B N4B 1.323(4)
C4B C5B 1.430(4)
C5B C6B 1.337(4)
C5B F1B 1.352(3)
C6B H6B 0.9500
N4B H4BA 0.8800
N4B H4BB 0.8800

loop_
_geom_hbond_atom_site_label_D
_geom_hbond_atom_site_label_H
_geom_hbond_atom_site_label_A
_geom_hbond_site_symmetry_A
_geom_hbond_distance_DH
_geom_hbond_distance_HA
_geom_hbond_distance_DA
_geom_hbond_angle_DHA
_geom_hbond_publ_flag
O1 H1O1 O2A 2_677 0.828(18) 1.97(2) 2.754(3) 159(3) yes
O1 H2O1 O2B 2_577 0.820(18) 2.01(2) 2.783(3) 158(3) yes
N3A H3A N3B 2_587 0.88 1.97 2.845(3) 174.6 yes
N4A H4AA O2B 2_587 0.88 1.92 2.800(3) 173.9 yes
N4A H4AB Br2 1_465 0.88 2.59 3.455(2) 167.7 yes
N1B H1B Br1 . 0.88 2.78 3.511(2) 141.0 yes
N1B H1B Br2 1_455 0.88 2.89 3.442(2) 122.5 yes
C6B H6B Br1 2_576 0.95 2.82 3.689(3) 153.3 yes
N4B H4BA O2A 2_587 0.88 2.05 2.921(3) 171.6 yes
N4B H4BB Br1 1_465 0.88 2.79 3.611(2) 154.9 yes

loop_
_geom_torsion_atom_site_label_1
_geom_torsion_atom_site_label_2
_geom_torsion_atom_site_label_3
_geom_torsion_atom_site_label_4
_geom_torsion
C6A N1A C2A O2A -178.2(2)
Zn1 N1A C2A O2A 7.1(3)
C6A N1A C2A N3A 2.0(3)
Zn1 N1A C2A N3A -172.60(17)
O2A C2A N3A C4A 179.5(2)
N1A C2A N3A C4A -0.7(4)
C2A N3A C4A N4A 178.2(2)
C2A N3A C4A C5A -1.0(4)
N4A C4A C5A C6A -177.7(3)
N3A C4A C5A C6A 1.4(4)
N4A C4A C5A F1A 0.5(4)
N3A C4A C5A F1A 179.6(2)
F1A C5A C6A N1A -178.3(2)
C4A C5A C6A N1A -0.2(4)
C2A N1A C6A C5A -1.6(4)
Zn1 N1A C6A C5A 172.59(19)
C6B N1B C2B O2B 174.4(2)
C6B N1B C2B N3B -5.7(4)
O2B C2B N3B C4B -176.3(2)
N1B C2B N3B C4B 3.8(3)
C2B N3B C4B N4B 178.7(2)
C2B N3B C4B C5B 0.0(4)
N4B C4B C5B C6B 179.1(2)
N3B C4B C5B C6B -2.2(4)
N4B C4B C5B F1B -2.0(4)
N3B C4B C5B F1B 176.7(2)
F1B C5B C6B N1B -178.3(2)
C4B C5B C6B N1B 0.6(4)
C2B N1B C6B C5B 3.4(4)

_cod_database_fobs_code 2021152
